data_4314809
loop_
_publ_author_name
'Jun-Fang Guo'
'Wai-Fun Yeung'
'Pui-Ha Lau'
'Xiu-Teng Wang'
'Song Gao'
'Wing-Tak Wong'
'Stephen Sin-Yin Chui'
'Chi-Ming Che'
'Wai-Yeung Wong'
'Tai-Chu Lau'

_publ_contact_author_address
;
Department of Biology and Chemistry
City University of Hong Kong
Tat Chee Road,
Kowloon Tong, 
Hong Kong.
;
_publ_contact_author_email BHTCLAU@cityu.edu.hk
_publ_contact_author_fax (852)27887406
_publ_contact_author_name 'Prof. T. C. Lau'
_publ_contact_author_phone (852)27887811
_publ_section_title
;
 trans-[OsIII(salen)(CN)2]-: A New Paramagnetic Building Block for the
 Construction of Molecule-Based Magnetic Materials
;
_journal_name_full 'Inorganic Chemistry'
_journal_page_first 1607
_journal_page_last 1614
_journal_paper_doi 10.1021/ic9020178
_journal_volume 49
_journal_year 2010
_chemical_formula_sum 'C43 H38 Cl2 N4 O3 Os P'
_chemical_formula_weight 950.84
_chemical_name_systematic
; 
 ? 
;
_space_group_IT_number 2
_symmetry_cell_setting triclinic
_symmetry_space_group_name_Hall '-P 1'
_symmetry_space_group_name_H-M 'P -1'
_atom_sites_solution_hydrogens geom
_atom_sites_solution_primary direct
_atom_sites_solution_secondary difmap
_audit_creation_method SHELXL-97
_cell_angle_alpha 110.2320(10)
_cell_angle_beta 93.3550(10)
_cell_angle_gamma 95.2070(10)
_cell_formula_units_Z 2
_cell_length_a 10.3519(6)
_cell_length_b 12.8204(8)
_cell_length_c 15.8082(9)
_cell_measurement_temperature 173(2)
_cell_volume 1951.3(2)
_computing_cell_refinement 'SAINT (Bruker, 1999)'
_computing_data_collection 'SMART (Bruker, 1998)'
_computing_data_reduction SAINT
_computing_structure_refinement 'SHELXL-97 (Sheldrick, 1997)'
_computing_structure_solution 'SHELXS-97 (Sheldrick, 1990)'
_diffrn_ambient_temperature 173(2)
_diffrn_measured_fraction_theta_full 0.922
_diffrn_measured_fraction_theta_max 0.922
_diffrn_measurement_device_type 'Smart CCD'
_diffrn_measurement_method '\w and \f scans'
_diffrn_radiation_monochromator graphite
_diffrn_radiation_source 'fine-focus sealed tube'
_diffrn_radiation_type MoK\a
_diffrn_radiation_wavelength 0.71073
_diffrn_reflns_av_R_equivalents 0.0125
_diffrn_reflns_av_sigmaI/netI 0.0236
_diffrn_reflns_limit_h_max 13
_diffrn_reflns_limit_h_min -13
_diffrn_reflns_limit_k_max 17
_diffrn_reflns_limit_k_min -16
_diffrn_reflns_limit_l_max 15
_diffrn_reflns_limit_l_min -20
_diffrn_reflns_number 11882
_diffrn_reflns_theta_full 28.28
_diffrn_reflns_theta_max 28.28
_diffrn_reflns_theta_min 2.31
_exptl_absorpt_coefficient_mu 3.491
_exptl_absorpt_correction_T_max 1.0000
_exptl_absorpt_correction_T_min 0.7285
_exptl_absorpt_correction_type multi-scan
_exptl_absorpt_process_details SADABS
_exptl_crystal_colour dark
_exptl_crystal_density_diffrn 1.618
_exptl_crystal_density_method 'not measured'
_exptl_crystal_description block
_exptl_crystal_F_000 946
_exptl_crystal_size_max 0.30
_exptl_crystal_size_mid 0.25
_exptl_crystal_size_min 0.21
_refine_diff_density_max 1.987
_refine_diff_density_min -2.405
_refine_diff_density_rms 0.110
_refine_ls_extinction_method none
_refine_ls_goodness_of_fit_ref 1.016
_refine_ls_hydrogen_treatment constr
_refine_ls_matrix_type full
_refine_ls_number_parameters 222
_refine_ls_number_reflns 8929
_refine_ls_number_restraints 0
_refine_ls_restrained_S_all 1.016
_refine_ls_R_factor_all 0.0318
_refine_ls_R_factor_gt 0.0299
_refine_ls_shift/su_max 0.003
_refine_ls_shift/su_mean 0.000
_refine_ls_structure_factor_coef Fsqd
_refine_ls_weighting_details 'calc w=1/[\s^2^(Fo^2^)+(0.0331P)^2^+6.2682P] where P=(Fo^2^+2Fc^2^)/3'
_refine_ls_weighting_scheme calc
_refine_ls_wR_factor_gt 0.0729
_refine_ls_wR_factor_ref 0.0740
_reflns_number_gt 8477
_reflns_number_total 8929
_reflns_threshold_expression >2sigma(I)
_cod_data_source_file ic9020178_si_001.cif
_cod_data_source_block p-1
_cod_depositor_comments
;
The following automatic conversions were performed:

'_symmetry_cell_setting' value 'Triclinic' changed to 'triclinic'
according to the built-in table from CIF Core dictionary named
'cif_core.dic' version 2.4.1 from 2010-06-29.

Automatic conversion script
Id: cif_fix_values 1646 2011-03-28 12:23:43Z adriana 
;
_cod_database_code 4314809

loop_
_symmetry_equiv_pos_as_xyz
'x, y, z'
'-x, -y, -z'

loop_
_atom_site_label
_atom_site_type_symbol
_atom_site_fract_x
_atom_site_fract_y
_atom_site_fract_z
_atom_site_U_iso_or_equiv
_atom_site_adp_type
_atom_site_occupancy
_atom_site_symmetry_multiplicity
_atom_site_calc_flag
_atom_site_refinement_flags
_atom_site_disorder_assembly
_atom_site_disorder_group
C1 C 0.9887(3) 0.9124(3) 0.7825(2) 0.0234(6) Uiso 1 1 d . . .
C2 C 1.0253(4) 0.9721(3) 0.8758(3) 0.0282(7) Uiso 1 1 d . . .
H2A H 0.9612 0.9786 0.9174 0.034 Uiso 1 1 calc R . .
C3 C 1.1510(4) 1.0212(3) 0.9080(3) 0.0318(8) Uiso 1 1 d . . .
H3A H 1.1723 1.0607 0.9710 0.038 Uiso 1 1 calc R . .
C4 C 1.2473(4) 1.0130(3) 0.8484(3) 0.0349(8) Uiso 1 1 d . . .
H4A H 1.3340 1.0466 0.8705 0.042 Uiso 1 1 calc R . .
C5 C 1.2150(4) 0.9558(3) 0.7573(3) 0.0319(8) Uiso 1 1 d . . .
H5A H 1.2807 0.9514 0.7170 0.038 Uiso 1 1 calc R . .
C6 C 1.0876(3) 0.9033(3) 0.7213(2) 0.0253(7) Uiso 1 1 d . . .
C7 C 1.0663(3) 0.8499(3) 0.6238(2) 0.0268(7) Uiso 1 1 d . . .
H7A H 1.1370 0.8561 0.5895 0.032 Uiso 1 1 calc R . .
C8 C 0.9414(4) 0.7481(3) 0.4802(3) 0.0295(7) Uiso 1 1 d . . .
H8A H 1.0264 0.7314 0.4564 0.035 Uiso 1 1 calc R . .
H8B H 0.9071 0.8032 0.4564 0.035 Uiso 1 1 calc R . .
C9 C 0.8461(3) 0.6411(3) 0.4503(3) 0.0281(7) Uiso 1 1 d . . .
H9A H 0.8131 0.6205 0.3859 0.034 Uiso 1 1 calc R . .
H9B H 0.8904 0.5787 0.4570 0.034 Uiso 1 1 calc R . .
C10 C 0.6182(3) 0.6214(3) 0.4760(2) 0.0233(6) Uiso 1 1 d . . .
H10A H 0.6022 0.5773 0.4134 0.028 Uiso 1 1 calc R . .
C11 C 0.5072(3) 0.6386(3) 0.5290(2) 0.0226(6) Uiso 1 1 d . . .
C12 C 0.3824(3) 0.6014(3) 0.4811(3) 0.0275(7) Uiso 1 1 d . . .
H12A H 0.3759 0.5685 0.4170 0.033 Uiso 1 1 calc R . .
C13 C 0.2695(4) 0.6111(3) 0.5241(3) 0.0290(7) Uiso 1 1 d . . .
H13A H 0.1867 0.5884 0.4899 0.035 Uiso 1 1 calc R . .
C14 C 0.2787(4) 0.6549(3) 0.6190(3) 0.0297(7) Uiso 1 1 d . . .
H14A H 0.2018 0.6613 0.6495 0.036 Uiso 1 1 calc R . .
C15 C 0.3993(3) 0.6887(3) 0.6683(3) 0.0281(7) Uiso 1 1 d . . .
H15A H 0.4036 0.7162 0.7325 0.034 Uiso 1 1 calc R . .
C16 C 0.5167(3) 0.6836(3) 0.6260(2) 0.0221(6) Uiso 1 1 d . . .
C17 C 0.8878(3) 0.6408(3) 0.6659(2) 0.0234(6) Uiso 1 1 d . . .
C18 C 0.7053(3) 0.8822(3) 0.6010(2) 0.0244(6) Uiso 1 1 d . . .
C19 C 0.3289(3) 0.3501(3) 0.7914(2) 0.0232(6) Uiso 1 1 d . . .
C20 C 0.4457(4) 0.4196(3) 0.8055(3) 0.0314(8) Uiso 1 1 d . . .
H20A H 0.4594 0.4892 0.8545 0.038 Uiso 1 1 calc R . .
C21 C 0.5419(4) 0.3864(3) 0.7474(3) 0.0352(8) Uiso 1 1 d . . .
H21A H 0.6222 0.4330 0.7571 0.042 Uiso 1 1 calc R . .
C22 C 0.5210(4) 0.2857(3) 0.6756(3) 0.0305(7) Uiso 1 1 d . . .
H22A H 0.5868 0.2636 0.6357 0.037 Uiso 1 1 calc R . .
C23 C 0.4048(4) 0.2167(3) 0.6613(3) 0.0310(7) Uiso 1 1 d . . .
H23A H 0.3911 0.1475 0.6118 0.037 Uiso 1 1 calc R . .
C24 C 0.3084(4) 0.2486(3) 0.7193(3) 0.0286(7) Uiso 1 1 d . . .
H24A H 0.2287 0.2013 0.7098 0.034 Uiso 1 1 calc R . .
C25 C 0.2121(3) 0.5400(3) 0.9081(2) 0.0252(7) Uiso 1 1 d . . .
C26 C 0.2213(4) 0.6027(3) 1.0004(3) 0.0340(8) Uiso 1 1 d . . .
H26A H 0.2284 0.5668 1.0436 0.041 Uiso 1 1 calc R . .
C27 C 0.2202(5) 0.7174(4) 1.0287(3) 0.0463(10) Uiso 1 1 d . . .
H27A H 0.2270 0.7604 1.0916 0.056 Uiso 1 1 calc R . .
C28 C 0.2091(5) 0.7697(4) 0.9656(3) 0.0462(10) Uiso 1 1 d . . .
H28A H 0.2072 0.8484 0.9856 0.055 Uiso 1 1 calc R . .
C29 C 0.2007(4) 0.7087(4) 0.8744(3) 0.0391(9) Uiso 1 1 d . . .
H29A H 0.1934 0.7454 0.8317 0.047 Uiso 1 1 calc R . .
C30 C 0.2029(4) 0.5942(3) 0.8449(3) 0.0307(7) Uiso 1 1 d . . .
H30A H 0.1981 0.5521 0.7819 0.037 Uiso 1 1 calc R . .
C31 C 0.0522(3) 0.3222(3) 0.8114(2) 0.0226(6) Uiso 1 1 d . . .
C32 C -0.0257(3) 0.3750(3) 0.7673(2) 0.0247(6) Uiso 1 1 d . . .
H32A H -0.0043 0.4520 0.7761 0.030 Uiso 1 1 calc R . .
C33 C -0.1346(3) 0.3138(3) 0.7105(2) 0.0269(7) Uiso 1 1 d . . .
H33A H -0.1874 0.3491 0.6798 0.032 Uiso 1 1 calc R . .
C34 C -0.1673(4) 0.2017(3) 0.6980(3) 0.0290(7) Uiso 1 1 d . . .
H34A H -0.2415 0.1603 0.6585 0.035 Uiso 1 1 calc R . .
C35 C -0.0911(4) 0.1504(3) 0.7433(3) 0.0315(8) Uiso 1 1 d . . .
H35A H -0.1143 0.0739 0.7354 0.038 Uiso 1 1 calc R . .
C36 C 0.0182(4) 0.2094(3) 0.8000(3) 0.0301(7) Uiso 1 1 d . . .
H36A H 0.0700 0.1738 0.8309 0.036 Uiso 1 1 calc R . .
C37 C 0.2426(3) 0.3477(3) 0.9643(2) 0.0252(7) Uiso 1 1 d . . .
C38 C 0.1474(4) 0.3501(3) 1.0239(3) 0.0340(8) Uiso 1 1 d . . .
H38A H 0.0635 0.3691 1.0117 0.041 Uiso 1 1 calc R . .
C39 C 0.1757(4) 0.3246(4) 1.1009(3) 0.0399(9) Uiso 1 1 d . . .
H39A H 0.1116 0.3273 1.1420 0.048 Uiso 1 1 calc R . .
C40 C 0.2983(4) 0.2950(4) 1.1179(3) 0.0385(9) Uiso 1 1 d . . .
H40A H 0.3179 0.2779 1.1708 0.046 Uiso 1 1 calc R . .
C41 C 0.3913(4) 0.2906(3) 1.0579(3) 0.0354(8) Uiso 1 1 d . . .
H41A H 0.4742 0.2692 1.0693 0.042 Uiso 1 1 calc R . .
C42 C 0.3648(4) 0.3172(3) 0.9809(3) 0.0296(7) Uiso 1 1 d . . .
H42A H 0.4293 0.3145 0.9400 0.036 Uiso 1 1 calc R . .
C43 C 0.5961(5) 0.9730(4) 0.7991(3) 0.0431(10) Uiso 1 1 d . . .
H43A H 0.6872 0.9640 0.7847 0.052 Uiso 1 1 calc R . .
H43B H 0.5390 0.9092 0.7545 0.052 Uiso 1 1 calc R . .
Cl1 Cl 0.55489(11) 1.09809(9) 0.78919(8) 0.0427(2) Uiso 1 1 d . . .
Cl2 Cl 0.58056(12) 0.96944(11) 0.90847(9) 0.0512(3) Uiso 1 1 d . . .
N1 N 0.9578(3) 0.7944(2) 0.5803(2) 0.0241(6) Uiso 1 1 d . . .
N2 N 0.7373(3) 0.6617(2) 0.50772(19) 0.0227(5) Uiso 1 1 d . . .
N3 N 0.9430(3) 0.5743(3) 0.6806(2) 0.0355(7) Uiso 1 1 d . . .
N4 N 0.6536(3) 0.9436(3) 0.5763(2) 0.0361(7) Uiso 1 1 d . . .
O1 O 0.8648(2) 0.8750(2) 0.75867(16) 0.0242(5) Uiso 1 1 d . . .
O2 O 0.6269(2) 0.7170(2) 0.67921(17) 0.0249(5) Uiso 1 1 d . . .
O3 O 0.6486(3) 0.0967(3) 0.4758(2) 0.0514(8) Uiso 1 1 d . . .
Os1 Os 0.795562(11) 0.762368(10) 0.634696(8) 0.01908(4) Uani 1 1 d . . .
P1 P 0.20744(8) 0.39020(7) 0.86946(6) 0.02090(16) Uiso 1 1 d . . .

loop_
_atom_site_aniso_label
_atom_site_aniso_U_11
_atom_site_aniso_U_22
_atom_site_aniso_U_33
_atom_site_aniso_U_23
_atom_site_aniso_U_13
_atom_site_aniso_U_12
Os1 0.02041(7) 0.02202(7) 0.01610(7) 0.00823(5) 0.00059(4) 0.00369(4)

loop_
_atom_type_symbol
_atom_type_description
_atom_type_scat_dispersion_real
_atom_type_scat_dispersion_imag
_atom_type_scat_source
C C 0.0033 0.0016 'International Tables Vol C Tables 4.2.6.8 and 6.1.1.4'
H H 0.0000 0.0000 'International Tables Vol C Tables 4.2.6.8 and 6.1.1.4'
N N 0.0061 0.0033 'International Tables Vol C Tables 4.2.6.8 and 6.1.1.4'
O O 0.0106 0.0060 'International Tables Vol C Tables 4.2.6.8 and 6.1.1.4'
P P 0.1023 0.0942 'International Tables Vol C Tables 4.2.6.8 and 6.1.1.4'
Os Os -1.2165 7.6030 'International Tables Vol C Tables 4.2.6.8 and 6.1.1.4'
Cl Cl 0.1484 0.1585 'International Tables Vol C Tables 4.2.6.8 and 6.1.1.4'

loop_
_geom_angle_atom_site_label_1
_geom_angle_atom_site_label_2
_geom_angle_atom_site_label_3
_geom_angle
_geom_angle_site_symmetry_1
_geom_angle_site_symmetry_3
_geom_angle_publ_flag
O1 C1 C2 116.8(3) . . ?
O1 C1 C6 125.2(3) . . ?
C2 C1 C6 117.8(3) . . ?
C3 C2 C1 121.9(3) . . ?
C3 C2 H2A 119.0 . . ?
C1 C2 H2A 119.0 . . ?
C2 C3 C4 120.3(4) . . ?
C2 C3 H3A 119.8 . . ?
C4 C3 H3A 119.8 . . ?
C5 C4 C3 119.2(4) . . ?
C5 C4 H4A 120.4 . . ?
C3 C4 H4A 120.4 . . ?
C4 C5 C6 122.4(4) . . ?
C4 C5 H5A 118.8 . . ?
C6 C5 H5A 118.8 . . ?
C5 C6 C1 118.2(3) . . ?
C5 C6 C7 116.5(3) . . ?
C1 C6 C7 125.2(3) . . ?
N1 C7 C6 124.5(3) . . ?
N1 C7 H7A 117.7 . . ?
C6 C7 H7A 117.7 . . ?
N1 C8 C9 108.4(3) . . ?
N1 C8 H8A 110.0 . . ?
C9 C8 H8A 110.0 . . ?
N1 C8 H8B 110.0 . . ?
C9 C8 H8B 110.0 . . ?
H8A C8 H8B 108.4 . . ?
N2 C9 C8 108.0(3) . . ?
N2 C9 H9A 110.1 . . ?
C8 C9 H9A 110.1 . . ?
N2 C9 H9B 110.1 . . ?
C8 C9 H9B 110.1 . . ?
H9A C9 H9B 108.4 . . ?
N2 C10 C11 124.8(3) . . ?
N2 C10 H10A 117.6 . . ?
C11 C10 H10A 117.6 . . ?
C12 C11 C16 118.5(3) . . ?
C12 C11 C10 117.0(3) . . ?
C16 C11 C10 124.3(3) . . ?
C13 C12 C11 122.4(3) . . ?
C13 C12 H12A 118.8 . . ?
C11 C12 H12A 118.8 . . ?
C12 C13 C14 119.0(3) . . ?
C12 C13 H13A 120.5 . . ?
C14 C13 H13A 120.5 . . ?
C15 C14 C13 120.2(4) . . ?
C15 C14 H14A 119.9 . . ?
C13 C14 H14A 119.9 . . ?
C14 C15 C16 122.1(3) . . ?
C14 C15 H15A 119.0 . . ?
C16 C15 H15A 119.0 . . ?
O2 C16 C15 117.4(3) . . ?
O2 C16 C11 124.9(3) . . ?
C15 C16 C11 117.7(3) . . ?
N3 C17 Os1 176.9(3) . . ?
N4 C18 Os1 175.3(3) . . ?
C24 C19 C20 120.3(3) . . ?
C24 C19 P1 120.2(3) . . ?
C20 C19 P1 119.5(3) . . ?
C21 C20 C19 119.5(4) . . ?
C21 C20 H20A 120.3 . . ?
C19 C20 H20A 120.3 . . ?
C22 C21 C20 120.1(4) . . ?
C22 C21 H21A 119.9 . . ?
C20 C21 H21A 119.9 . . ?
C21 C22 C23 120.5(4) . . ?
C21 C22 H22A 119.8 . . ?
C23 C22 H22A 119.8 . . ?
C22 C23 C24 119.9(4) . . ?
C22 C23 H23A 120.0 . . ?
C24 C23 H23A 120.0 . . ?
C23 C24 C19 119.7(3) . . ?
C23 C24 H24A 120.2 . . ?
C19 C24 H24A 120.2 . . ?
C26 C25 C30 119.6(3) . . ?
C26 C25 P1 120.6(3) . . ?
C30 C25 P1 119.8(3) . . ?
C27 C26 C25 119.8(4) . . ?
C27 C26 H26A 120.1 . . ?
C25 C26 H26A 120.1 . . ?
C26 C27 C28 120.1(5) . . ?
C26 C27 H27A 119.9 . . ?
C28 C27 H27A 119.9 . . ?
C29 C28 C27 120.7(5) . . ?
C29 C28 H28A 119.7 . . ?
C27 C28 H28A 119.7 . . ?
C28 C29 C30 120.0(4) . . ?
C28 C29 H29A 120.0 . . ?
C30 C29 H29A 120.0 . . ?
C29 C30 C25 119.9(4) . . ?
C29 C30 H30A 120.0 . . ?
C25 C30 H30A 120.0 . . ?
C32 C31 C36 120.2(3) . . ?
C32 C31 P1 120.6(3) . . ?
C36 C31 P1 118.6(3) . . ?
C33 C32 C31 119.2(3) . . ?
C33 C32 H32A 120.4 . . ?
C31 C32 H32A 120.4 . . ?
C34 C33 C32 120.7(3) . . ?
C34 C33 H33A 119.6 . . ?
C32 C33 H33A 119.6 . . ?
C35 C34 C33 119.8(4) . . ?
C35 C34 H34A 120.1 . . ?
C33 C34 H34A 120.1 . . ?
C36 C35 C34 120.6(4) . . ?
C36 C35 H35A 119.7 . . ?
C34 C35 H35A 119.7 . . ?
C35 C36 C31 119.5(3) . . ?
C35 C36 H36A 120.3 . . ?
C31 C36 H36A 120.3 . . ?
C42 C37 C38 120.2(3) . . ?
C42 C37 P1 120.8(3) . . ?
C38 C37 P1 119.0(3) . . ?
C39 C38 C37 119.8(4) . . ?
C39 C38 H38A 120.1 . . ?
C37 C38 H38A 120.1 . . ?
C38 C39 C40 120.0(4) . . ?
C38 C39 H39A 120.0 . . ?
C40 C39 H39A 120.0 . . ?
C41 C40 C39 120.0(4) . . ?
C41 C40 H40A 120.0 . . ?
C39 C40 H40A 120.0 . . ?
C40 C41 C42 120.7(4) . . ?
C40 C41 H41A 119.7 . . ?
C42 C41 H41A 119.7 . . ?
C41 C42 C37 119.3(4) . . ?
C41 C42 H42A 120.3 . . ?
C37 C42 H42A 120.3 . . ?
Cl1 C43 Cl2 112.3(3) . . ?
Cl1 C43 H43A 109.1 . . ?
Cl2 C43 H43A 109.1 . . ?
Cl1 C43 H43B 109.1 . . ?
Cl2 C43 H43B 109.1 . . ?
H43A C43 H43B 107.9 . . ?
C7 N1 C8 121.2(3) . . ?
C7 N1 Os1 126.5(3) . . ?
C8 N1 Os1 112.3(2) . . ?
C10 N2 C9 122.2(3) . . ?
C10 N2 Os1 125.5(2) . . ?
C9 N2 Os1 112.3(2) . . ?
C1 O1 Os1 123.6(2) . . ?
C16 O2 Os1 121.9(2) . . ?
N2 Os1 N1 83.22(12) . . ?
N2 Os1 O2 91.64(11) . . ?
N1 Os1 O2 174.63(11) . . ?
N2 Os1 O1 174.32(10) . . ?
N1 Os1 O1 92.00(11) . . ?
O2 Os1 O1 93.22(10) . . ?
N2 Os1 C18 85.48(13) . . ?
N1 Os1 C18 91.94(13) . . ?
O2 Os1 C18 89.19(12) . . ?
O1 Os1 C18 91.63(12) . . ?
N2 Os1 C17 93.58(12) . . ?
N1 Os1 C17 87.12(12) . . ?
O2 Os1 C17 91.66(11) . . ?
O1 Os1 C17 89.23(12) . . ?
C18 Os1 C17 178.75(13) . . ?
C31 P1 C37 110.01(16) . . ?
C31 P1 C19 108.08(16) . . ?
C37 P1 C19 109.63(16) . . ?
C31 P1 C25 111.43(16) . . ?
C37 P1 C25 109.40(16) . . ?
C19 P1 C25 108.25(16) . . ?

loop_
_geom_bond_atom_site_label_1
_geom_bond_atom_site_label_2
_geom_bond_distance
_geom_bond_site_symmetry_2
_geom_bond_publ_flag
C1 O1 1.313(4) . ?
C1 C2 1.416(5) . ?
C1 C6 1.435(5) . ?
C2 C3 1.379(5) . ?
C2 H2A 0.9500 . ?
C3 C4 1.398(6) . ?
C3 H3A 0.9500 . ?
C4 C5 1.376(6) . ?
C4 H4A 0.9500 . ?
C5 C6 1.416(5) . ?
C5 H5A 0.9500 . ?
C6 C7 1.447(5) . ?
C7 N1 1.291(5) . ?
C7 H7A 0.9500 . ?
C8 N1 1.478(5) . ?
C8 C9 1.527(5) . ?
C8 H8A 0.9900 . ?
C8 H8B 0.9900 . ?
C9 N2 1.473(4) . ?
C9 H9A 0.9900 . ?
C9 H9B 0.9900 . ?
C10 N2 1.294(4) . ?
C10 C11 1.450(5) . ?
C10 H10A 0.9500 . ?
C11 C12 1.412(5) . ?
C11 C16 1.434(5) . ?
C12 C13 1.380(5) . ?
C12 H12A 0.9500 . ?
C13 C14 1.402(5) . ?
C13 H13A 0.9500 . ?
C14 C15 1.381(5) . ?
C14 H14A 0.9500 . ?
C15 C16 1.417(5) . ?
C15 H15A 0.9500 . ?
C16 O2 1.320(4) . ?
C17 N3 1.148(5) . ?
C17 Os1 2.081(3) . ?
C18 N4 1.150(5) . ?
C18 Os1 2.071(3) . ?
C19 C24 1.391(5) . ?
C19 C20 1.393(5) . ?
C19 P1 1.797(3) . ?
C20 C21 1.389(6) . ?
C20 H20A 0.9500 . ?
C21 C22 1.382(6) . ?
C21 H21A 0.9500 . ?
C22 C23 1.384(5) . ?
C22 H22A 0.9500 . ?
C23 C24 1.389(5) . ?
C23 H23A 0.9500 . ?
C24 H24A 0.9500 . ?
C25 C26 1.393(5) . ?
C25 C30 1.405(5) . ?
C25 P1 1.797(4) . ?
C26 C27 1.382(6) . ?
C26 H26A 0.9500 . ?
C27 C28 1.386(7) . ?
C27 H27A 0.9500 . ?
C28 C29 1.375(6) . ?
C28 H28A 0.9500 . ?
C29 C30 1.382(6) . ?
C29 H29A 0.9500 . ?
C30 H30A 0.9500 . ?
C31 C32 1.398(5) . ?
C31 C36 1.403(5) . ?
C31 P1 1.791(3) . ?
C32 C33 1.388(5) . ?
C32 H32A 0.9500 . ?
C33 C34 1.388(5) . ?
C33 H33A 0.9500 . ?
C34 C35 1.387(5) . ?
C34 H34A 0.9500 . ?
C35 C36 1.383(5) . ?
C35 H35A 0.9500 . ?
C36 H36A 0.9500 . ?
C37 C42 1.394(5) . ?
C37 C38 1.399(5) . ?
C37 P1 1.792(4) . ?
C38 C39 1.387(6) . ?
C38 H38A 0.9500 . ?
C39 C40 1.395(6) . ?
C39 H39A 0.9500 . ?
C40 C41 1.382(6) . ?
C40 H40A 0.9500 . ?
C41 C42 1.393(5) . ?
C41 H41A 0.9500 . ?
C42 H42A 0.9500 . ?
C43 Cl1 1.752(5) . ?
C43 Cl2 1.761(5) . ?
C43 H43A 0.9900 . ?
C43 H43B 0.9900 . ?
N1 Os1 2.004(3) . ?
N2 Os1 1.996(3) . ?
O1 Os1 2.032(2) . ?
O2 Os1 2.031(2) . ?
